data_2225331
loop_
_publ_author_name
'Ha, Kwang'

_publ_section_title
;[\m-<i>N</i>,<i>N</i>'-Bis(2-pyridylmethylene)ethane-1,2-diamine]bis{aqua[<i>N</i>,<i>N</i>'-bis(2-pyridylmethylene)ethane-1,2-diamine]manganese(II)}
 tetrakis(perchlorate)
;
_journal_coeditor_code NG2727
_journal_issue 3
_journal_name_full 'Acta Crystallographica Section E'
_journal_page_first m255
_journal_paper_doi 10.1107/S1600536810003764
_journal_volume 66
_journal_year 2010
_chemical_formula_iupac '[Mn2 (C14 H14 N4)3 (H2 O)2] (Cl O4)4'
_chemical_formula_moiety 'C42 H46 Mn2 N12 O12 4+, 4(Cl O4 -)'
_chemical_formula_sum 'C42 H46 Cl4 Mn2 N12 O18'
_chemical_formula_weight 1258.59
_chemical_name_systematic
;[\m-<i>N</i>,<i>N</i>'-Bis(2-pyridylmethylene)ethane-1,2-
diamine]bis{aqua[<i>N</i>,<i>N</i>'-bis(2-pyridylmethylene)ethane-1,2-
diamine]manganese(II)} tetrakis(perchlorate)
;
_space_group_IT_number 14
_symmetry_cell_setting monoclinic
_symmetry_space_group_name_Hall '-P 2ybc'
_symmetry_space_group_name_H-M 'P 1 21/c 1'
_atom_sites_solution_hydrogens geom
_atom_sites_solution_primary direct
_atom_sites_solution_secondary difmap
_cell_angle_alpha 90.00
_cell_angle_beta 110.2180(10)
_cell_angle_gamma 90.00
_cell_formula_units_Z 2
_cell_length_a 11.3698(6)
_cell_length_b 19.0260(10)
_cell_length_c 12.8628(7)
_cell_measurement_reflns_used 3474
_cell_measurement_temperature 200(2)
_cell_measurement_theta_max 23.21
_cell_measurement_theta_min 2.19
_cell_volume 2611.1(2)
_computing_cell_refinement 'SAINT (Bruker, 2000)'
_computing_data_collection 'SMART (Bruker, 2000)'
_computing_data_reduction 'SAINT (Bruker, 2000)'
_computing_molecular_graphics 'ORTEP-3 (Farrugia, 1997) and PLATON (Spek, 2009)'
_computing_publication_material 'SHELXL97 (Sheldrick, 2008)'
_computing_structure_refinement 'SHELXL97 (Sheldrick, 2008)'
_computing_structure_solution 'SHELXS97 (Sheldrick, 2008)'
_diffrn_ambient_temperature 200(2)
_diffrn_measured_fraction_theta_full 0.997
_diffrn_measured_fraction_theta_max 0.997
_diffrn_measurement_device_type 'Bruker SMART 1000 CCD'
_diffrn_measurement_method '\f and \w scans'
_diffrn_radiation_monochromator graphite
_diffrn_radiation_source 'fine-focus sealed tube'
_diffrn_radiation_type MoK\a
_diffrn_radiation_wavelength 0.71073
_diffrn_reflns_av_R_equivalents 0.0802
_diffrn_reflns_av_sigmaI/netI 0.1086
_diffrn_reflns_limit_h_max 15
_diffrn_reflns_limit_h_min -15
_diffrn_reflns_limit_k_max 22
_diffrn_reflns_limit_k_min -25
_diffrn_reflns_limit_l_max 17
_diffrn_reflns_limit_l_min -12
_diffrn_reflns_number 19343
_diffrn_reflns_theta_full 28.29
_diffrn_reflns_theta_max 28.29
_diffrn_reflns_theta_min 1.91
_diffrn_standards_decay_% 0
_diffrn_standards_interval_count 0
_diffrn_standards_interval_time 0
_diffrn_standards_number 0
_exptl_absorpt_coefficient_mu 0.772
_exptl_absorpt_correction_T_max 1.000000
_exptl_absorpt_correction_T_min 0.873216
_exptl_absorpt_correction_type multi-scan
_exptl_absorpt_process_details '(SADABS; Bruker, 2000)'
_exptl_crystal_colour yellow
_exptl_crystal_density_diffrn 1.601
_exptl_crystal_density_method 'not measured'
_exptl_crystal_description block
_exptl_crystal_F_000 1288
_exptl_crystal_size_max 0.24
_exptl_crystal_size_mid 0.18
_exptl_crystal_size_min 0.12
_refine_diff_density_max 0.818
_refine_diff_density_min -0.836
_refine_ls_extinction_method none
_refine_ls_goodness_of_fit_ref 1.039
_refine_ls_hydrogen_treatment mixed
_refine_ls_matrix_type full
_refine_ls_number_parameters 360
_refine_ls_number_reflns 6468
_refine_ls_number_restraints 2
_refine_ls_restrained_S_all 1.039
_refine_ls_R_factor_all 0.1419
_refine_ls_R_factor_gt 0.0622
_refine_ls_shift/su_max 0.000
_refine_ls_shift/su_mean 0.000
_refine_ls_structure_factor_coef Fsqd
_refine_ls_weighting_details 'calc w=1/[\s^2^(Fo^2^)+(0.0701P)^2^+0.0000P] where P=(Fo^2^+2Fc^2^)/3'
_refine_ls_weighting_scheme calc
_refine_ls_wR_factor_gt 0.1370
_refine_ls_wR_factor_ref 0.1783
_reflns_number_gt 3281
_reflns_number_total 6468
_reflns_threshold_expression I>2sigma(I)
_cod_data_source_file ng2727.cif
_cod_data_source_block I
_cod_depositor_comments
;
The following automatic conversions were performed:
'_symmetry_cell_setting' value 'Monoclinic' changed to 'monoclinic'
according to '/home/saulius/struct/CIF-dictionaries/cif_core.dic'
dictionary named 'cif_core.dic' version 2.4.1 from
2010-06-29.

'_exptl_absorpt_correction_type' value 'Multi-scan' changed
to 'multi-scan' according to
'/home/saulius/struct/CIF-dictionaries/cif_core.dic' dictionary named
'cif_core.dic' version 2.4.1 from 2010-06-29.

Automatic conversion script
Id: cif_fix_enum 1527 2010-12-29 10:47:43Z saulius 

The following automatic conversions were performed:

'_symmetry_cell_setting' value 'Monoclinic' changed to 'monoclinic'
according to /home/saulius/struct/CIF-dictionaries/cif_core.dic
dictionary named 'cif_core.dic' version 2.4.1 from
2010-06-29.

'_exptl_absorpt_correction_type' value 'Multi-scan'
changed to 'multi-scan' according to
/home/saulius/struct/CIF-dictionaries/cif_core.dic dictionary named
'cif_core.dic' version 2.4.1 from 2010-06-29.

Automatic conversion script
Id: cif_fix_values 1715 2011-07-08 13:25:40Z adriana 
;
_cod_original_sg_symbol_H-M 'P 21/c'
_cod_database_code 2225331
_cod_database_fobs_code 2225331

loop_
_symmetry_equiv_pos_as_xyz
'x, y, z'
'-x, y+1/2, -z+1/2'
'-x, -y, -z'
'x, -y-1/2, z-1/2'

loop_
_atom_site_type_symbol
_atom_site_label
_atom_site_fract_x
_atom_site_fract_y
_atom_site_fract_z
_atom_site_U_iso_or_equiv
_atom_site_adp_type
_atom_site_calc_flag
_atom_site_refinement_flags
_atom_site_occupancy
_atom_site_disorder_assembly
_atom_site_disorder_group
Mn Mn1 0.71734(6) 0.12570(3) 0.16693(5) 0.0293(2) Uani d . 1 . .
O O1 0.8064(3) 0.21764(17) 0.2697(3) 0.0391(8) Uani d D 1 . .
H H1A 0.8820(18) 0.224(3) 0.277(5) 0.07(2) Uiso d D 1 . .
H H1B 0.772(4) 0.2559(15) 0.245(4) 0.07(2) Uiso d D 1 . .
N N1 0.9113(3) 0.07794(18) 0.1423(3) 0.0329(8) Uani d . 1 . .
N N2 0.7713(3) 0.18591(17) 0.0370(3) 0.0356(9) Uani d . 1 . .
N N3 0.5461(3) 0.18634(17) 0.0586(3) 0.0339(9) Uani d . 1 . .
N N4 0.5358(3) 0.13162(17) 0.2506(3) 0.0354(9) Uani d . 1 . .
N N5 0.7905(3) 0.06251(17) 0.3271(3) 0.0292(8) Uani d . 1 . .
N N6 0.6439(3) 0.01543(17) 0.1226(3) 0.0286(8) Uani d . 1 . .
C C1 0.9807(4) 0.0233(2) 0.1909(4) 0.0377(11) Uani d . 1 . .
H H1 0.9533 -0.0042 0.2399 0.045 Uiso calc R 1 . .
C C2 1.0901(4) 0.0035(2) 0.1753(4) 0.0398(11) Uani d . 1 . .
H H2 1.1366 -0.0360 0.2130 0.048 Uiso calc R 1 . .
C C3 1.1302(4) 0.0422(2) 0.1039(4) 0.0403(11) Uani d . 1 . .
H H3 1.2059 0.0306 0.0921 0.048 Uiso calc R 1 . .
C C4 1.0579(4) 0.0986(2) 0.0496(4) 0.0395(11) Uani d . 1 . .
H H4 1.0819 0.1256 -0.0019 0.047 Uiso calc R 1 . .
C C5 0.9507(4) 0.1147(2) 0.0714(4) 0.0317(10) Uani d . 1 . .
C C6 0.8697(4) 0.1738(2) 0.0151(4) 0.0370(11) Uani d . 1 . .
H H6 0.8909 0.2022 -0.0366 0.044 Uiso calc R 1 . .
C C7 0.6868(4) 0.2436(2) -0.0174(4) 0.0446(12) Uani d . 1 . .
H H7A 0.7010 0.2579 -0.0861 0.054 Uiso calc R 1 . .
H H7B 0.7013 0.2848 0.0325 0.054 Uiso calc R 1 . .
C C8 0.5549(5) 0.2163(2) -0.0439(4) 0.0466(13) Uani d . 1 . .
H H8A 0.4937 0.2550 -0.0709 0.056 Uiso calc R 1 . .
H H8B 0.5365 0.1798 -0.1022 0.056 Uiso calc R 1 . .
C C9 0.4538(4) 0.2018(2) 0.0877(4) 0.0375(11) Uani d . 1 . .
H H9 0.3927 0.2339 0.0442 0.045 Uiso calc R 1 . .
C C10 0.4393(4) 0.1714(2) 0.1861(4) 0.0332(10) Uani d . 1 . .
C C11 0.3316(4) 0.1822(2) 0.2109(4) 0.0420(12) Uani d . 1 . .
H H11 0.2674 0.2122 0.1658 0.050 Uiso calc R 1 . .
C C12 0.3181(4) 0.1489(3) 0.3016(5) 0.0460(13) Uani d . 1 . .
H H12 0.2442 0.1551 0.3193 0.055 Uiso calc R 1 . .
C C13 0.4139(4) 0.1066(2) 0.3659(4) 0.0432(12) Uani d . 1 . .
H H13 0.4071 0.0818 0.4277 0.052 Uiso calc R 1 . .
C C14 0.5207(4) 0.1013(2) 0.3373(4) 0.0395(11) Uani d . 1 . .
H H14 0.5881 0.0737 0.3837 0.047 Uiso calc R 1 . .
C C15 0.8513(4) 0.0865(2) 0.4293(4) 0.0337(10) Uani d . 1 . .
H H15 0.8819 0.1334 0.4378 0.040 Uiso calc R 1 . .
C C16 0.8714(4) 0.0463(3) 0.5229(4) 0.0474(13) Uani d . 1 . .
H H16 0.9131 0.0654 0.5944 0.057 Uiso calc R 1 . .
C C17 0.8300(5) -0.0219(3) 0.5110(4) 0.0552(14) Uani d . 1 . .
H H17 0.8423 -0.0507 0.5743 0.066 Uiso calc R 1 . .
C C18 0.7702(4) -0.0484(2) 0.4056(4) 0.0438(12) Uani d . 1 . .
H H18 0.7442 -0.0962 0.3955 0.053 Uiso calc R 1 . .
C C19 0.7489(4) -0.0046(2) 0.3157(4) 0.0309(10) Uani d . 1 . .
C C20 0.6763(4) -0.0278(2) 0.2030(4) 0.0315(10) Uani d . 1 . .
H H20 0.6530 -0.0758 0.1899 0.038 Uiso calc R 1 . .
C C21 0.5679(4) -0.0107(2) 0.0132(3) 0.0328(10) Uani d . 1 . .
H H21A 0.5740 -0.0626 0.0116 0.039 Uiso calc R 1 . .
H H21B 0.5996 0.0088 -0.0435 0.039 Uiso calc R 1 . .
Cl Cl1 0.08812(12) 0.30361(7) 0.26378(13) 0.0569(4) Uani d . 1 . .
O O2 -0.0050(5) 0.3509(2) 0.2687(4) 0.0965(16) Uani d . 1 . .
O O3 0.0551(3) 0.2349(2) 0.2846(5) 0.0951(17) Uani d . 1 . .
O O4 0.2057(4) 0.3200(3) 0.3388(5) 0.129(2) Uani d . 1 . .
O O5 0.0906(5) 0.3027(3) 0.1535(5) 0.128(2) Uani d . 1 . .
Cl Cl2 0.59876(11) 0.10876(6) 0.70262(10) 0.0395(3) Uani d . 1 . .
O O6 0.4879(4) 0.1474(3) 0.6685(5) 0.118(2) Uani d . 1 . .
O O7 0.6953(6) 0.1538(3) 0.7445(6) 0.160(3) Uani d . 1 . .
O O8 0.6025(5) 0.0622(2) 0.7867(4) 0.115(2) Uani d . 1 . .
O O9 0.6180(7) 0.0730(3) 0.6164(4) 0.153(3) Uani d . 1 . .

loop_
_atom_site_aniso_label
_atom_site_aniso_U_11
_atom_site_aniso_U_22
_atom_site_aniso_U_33
_atom_site_aniso_U_12
_atom_site_aniso_U_13
_atom_site_aniso_U_23
Mn1 0.0341(4) 0.0249(3) 0.0255(4) -0.0003(3) 0.0060(3) 0.0016(3)
O1 0.046(2) 0.0335(19) 0.038(2) -0.0055(16) 0.0145(17) -0.0053(15)
N1 0.035(2) 0.036(2) 0.026(2) 0.0007(16) 0.0077(16) 0.0027(16)
N2 0.045(2) 0.031(2) 0.031(2) 0.0033(17) 0.0137(18) 0.0018(15)
N3 0.036(2) 0.030(2) 0.032(2) 0.0051(16) 0.0068(17) 0.0027(15)
N4 0.033(2) 0.032(2) 0.037(2) 0.0020(16) 0.0070(17) -0.0012(17)
N5 0.0282(18) 0.0297(19) 0.027(2) 0.0031(15) 0.0061(15) 0.0006(15)
N6 0.0263(18) 0.0294(19) 0.028(2) -0.0009(15) 0.0069(15) -0.0027(15)
C1 0.039(3) 0.040(3) 0.034(3) 0.002(2) 0.012(2) 0.004(2)
C2 0.033(2) 0.042(3) 0.042(3) 0.004(2) 0.011(2) -0.001(2)
C3 0.030(2) 0.048(3) 0.045(3) -0.006(2) 0.015(2) -0.011(2)
C4 0.037(3) 0.049(3) 0.035(3) -0.009(2) 0.015(2) -0.009(2)
C5 0.032(2) 0.035(2) 0.027(2) -0.0035(19) 0.0090(19) -0.0028(18)
C6 0.043(3) 0.037(3) 0.030(3) -0.004(2) 0.012(2) 0.0022(19)
C7 0.064(3) 0.033(3) 0.040(3) 0.011(2) 0.022(3) 0.016(2)
C8 0.053(3) 0.045(3) 0.037(3) 0.014(2) 0.010(2) 0.014(2)
C9 0.034(2) 0.026(2) 0.044(3) 0.0029(19) 0.003(2) -0.003(2)
C10 0.029(2) 0.028(2) 0.037(3) -0.0018(18) 0.005(2) -0.0100(19)
C11 0.034(3) 0.032(3) 0.056(3) 0.003(2) 0.011(2) -0.006(2)
C12 0.031(2) 0.048(3) 0.060(4) -0.005(2) 0.017(2) -0.016(3)
C13 0.040(3) 0.042(3) 0.051(3) -0.009(2) 0.019(2) -0.005(2)
C14 0.035(2) 0.042(3) 0.041(3) -0.001(2) 0.012(2) 0.001(2)
C15 0.031(2) 0.043(3) 0.025(2) -0.0028(19) 0.0078(19) -0.0011(19)
C16 0.042(3) 0.066(4) 0.030(3) -0.005(3) 0.008(2) 0.002(2)
C17 0.050(3) 0.075(4) 0.032(3) -0.005(3) 0.004(2) 0.022(3)
C18 0.045(3) 0.044(3) 0.040(3) -0.004(2) 0.011(2) 0.014(2)
C19 0.025(2) 0.033(2) 0.034(3) 0.0033(18) 0.0093(19) 0.0007(18)
C20 0.028(2) 0.025(2) 0.042(3) 0.0006(17) 0.014(2) -0.0002(19)
C21 0.036(2) 0.033(2) 0.027(2) -0.0004(19) 0.008(2) -0.0072(18)
Cl1 0.0494(8) 0.0436(8) 0.0833(11) 0.0007(6) 0.0301(8) -0.0063(7)
O2 0.112(4) 0.066(3) 0.127(4) 0.047(3) 0.060(3) 0.009(3)
O3 0.051(2) 0.049(3) 0.179(5) 0.0034(19) 0.032(3) 0.017(3)
O4 0.069(3) 0.104(4) 0.175(6) -0.042(3) -0.006(3) -0.006(4)
O5 0.146(5) 0.158(5) 0.107(5) 0.044(4) 0.078(4) 0.011(4)
Cl2 0.0421(7) 0.0335(6) 0.0423(7) -0.0021(5) 0.0139(5) 0.0033(5)
O6 0.063(3) 0.126(4) 0.161(6) 0.037(3) 0.036(3) 0.055(4)
O7 0.127(5) 0.116(4) 0.208(7) -0.086(4) 0.022(5) 0.007(4)
O8 0.174(5) 0.092(3) 0.122(4) 0.061(3) 0.106(4) 0.072(3)
O9 0.262(8) 0.137(5) 0.064(4) 0.096(5) 0.062(4) -0.001(3)

loop_
_atom_type_symbol
_atom_type_description
_atom_type_scat_dispersion_real
_atom_type_scat_dispersion_imag
_atom_type_scat_source
C C 0.0033 0.0016 'International Tables Vol C Tables 4.2.6.8 and 6.1.1.4'
H H 0.0000 0.0000 'International Tables Vol C Tables 4.2.6.8 and 6.1.1.4'
Cl Cl 0.1484 0.1585 'International Tables Vol C Tables 4.2.6.8 and 6.1.1.4'
Mn Mn 0.3368 0.7283 'International Tables Vol C Tables 4.2.6.8 and 6.1.1.4'
N N 0.0061 0.0033 'International Tables Vol C Tables 4.2.6.8 and 6.1.1.4'
O O 0.0106 0.0060 'International Tables Vol C Tables 4.2.6.8 and 6.1.1.4'

loop_
_geom_angle_atom_site_label_1
_geom_angle_atom_site_label_2
_geom_angle_atom_site_label_3
_geom_angle_site_symmetry_1
_geom_angle_site_symmetry_3
_geom_angle
_geom_angle_publ_flag
O1 Mn1 N6 . . 159.64(13) ?
O1 Mn1 N3 . . 94.76(13) ?
N6 Mn1 N3 . . 98.80(12) ?
O1 Mn1 N2 . . 81.80(12) ?
N6 Mn1 N2 . . 116.87(13) ?
N3 Mn1 N2 . . 71.73(13) ?
O1 Mn1 N5 . . 85.88(12) ?
N6 Mn1 N5 . . 74.08(12) ?
N3 Mn1 N5 . . 141.99(13) ?
N2 Mn1 N5 . . 145.21(13) ?
O1 Mn1 N1 . . 96.96(12) ?
N6 Mn1 N1 . . 84.01(11) ?
N3 Mn1 N1 . . 135.25(13) ?
N2 Mn1 N1 . . 67.51(12) ?
N5 Mn1 N1 . . 81.98(12) ?
O1 Mn1 N4 . . 89.06(12) ?
N6 Mn1 N4 . . 82.51(11) ?
N3 Mn1 N4 . . 66.69(12) ?
N2 Mn1 N4 . . 136.42(12) ?
N5 Mn1 N4 . . 75.33(11) ?
N1 Mn1 N4 . . 156.05(11) ?
Mn1 O1 H1A . . 114(4) ?
Mn1 O1 H1B . . 114(4) ?
H1A O1 H1B . . 105(5) ?
C1 N1 C5 . . 116.4(4) ?
C1 N1 Mn1 . . 129.2(3) ?
C5 N1 Mn1 . . 114.3(3) ?
C6 N2 C7 . . 120.9(4) ?
C6 N2 Mn1 . . 123.7(3) ?
C7 N2 Mn1 . . 115.3(3) ?
C9 N3 C8 . . 119.7(4) ?
C9 N3 Mn1 . . 123.9(3) ?
C8 N3 Mn1 . . 115.9(3) ?
C14 N4 C10 . . 116.6(4) ?
C14 N4 Mn1 . . 132.4(3) ?
C10 N4 Mn1 . . 110.9(3) ?
C15 N5 C19 . . 118.1(4) ?
C15 N5 Mn1 . . 127.7(3) ?
C19 N5 Mn1 . . 113.3(3) ?
C20 N6 C21 . . 118.2(4) ?
C20 N6 Mn1 . . 114.7(3) ?
C21 N6 Mn1 . . 127.1(3) ?
N1 C1 C2 . . 124.4(4) ?
N1 C1 H1 . . 117.8 ?
C2 C1 H1 . . 117.8 ?
C3 C2 C1 . . 118.5(4) ?
C3 C2 H2 . . 120.8 ?
C1 C2 H2 . . 120.8 ?
C2 C3 C4 . . 118.5(4) ?
C2 C3 H3 . . 120.8 ?
C4 C3 H3 . . 120.8 ?
C5 C4 C3 . . 118.9(4) ?
C5 C4 H4 . . 120.6 ?
C3 C4 H4 . . 120.6 ?
N1 C5 C4 . . 123.3(4) ?
N1 C5 C6 . . 115.6(4) ?
C4 C5 C6 . . 121.1(4) ?
N2 C6 C5 . . 118.6(4) ?
N2 C6 H6 . . 120.7 ?
C5 C6 H6 . . 120.7 ?
N2 C7 C8 . . 106.6(4) ?
N2 C7 H7A . . 110.4 ?
C8 C7 H7A . . 110.4 ?
N2 C7 H7B . . 110.4 ?
C8 C7 H7B . . 110.4 ?
H7A C7 H7B . . 108.6 ?
N3 C8 C7 . . 107.5(4) ?
N3 C8 H8A . . 110.2 ?
C7 C8 H8A . . 110.2 ?
N3 C8 H8B . . 110.2 ?
C7 C8 H8B . . 110.2 ?
H8A C8 H8B . . 108.5 ?
N3 C9 C10 . . 121.5(4) ?
N3 C9 H9 . . 119.3 ?
C10 C9 H9 . . 119.3 ?
N4 C10 C11 . . 122.4(4) ?
N4 C10 C9 . . 116.3(4) ?
C11 C10 C9 . . 121.3(4) ?
C10 C11 C12 . . 119.5(4) ?
C10 C11 H11 . . 120.2 ?
C12 C11 H11 . . 120.2 ?
C13 C12 C11 . . 118.6(4) ?
C13 C12 H12 . . 120.7 ?
C11 C12 H12 . . 120.7 ?
C12 C13 C14 . . 117.8(5) ?
C12 C13 H13 . . 121.1 ?
C14 C13 H13 . . 121.1 ?
N4 C14 C13 . . 125.0(4) ?
N4 C14 H14 . . 117.5 ?
C13 C14 H14 . . 117.5 ?
N5 C15 C16 . . 122.9(4) ?
N5 C15 H15 . . 118.5 ?
C16 C15 H15 . . 118.5 ?
C17 C16 C15 . . 118.8(5) ?
C17 C16 H16 . . 120.6 ?
C15 C16 H16 . . 120.6 ?
C16 C17 C18 . . 119.2(5) ?
C16 C17 H17 . . 120.4 ?
C18 C17 H17 . . 120.4 ?
C19 C18 C17 . . 119.1(4) ?
C19 C18 H18 . . 120.5 ?
C17 C18 H18 . . 120.5 ?
N5 C19 C18 . . 121.8(4) ?
N5 C19 C20 . . 116.6(4) ?
C18 C19 C20 . . 121.6(4) ?
N6 C20 C19 . . 121.0(4) ?
N6 C20 H20 . . 119.5 ?
C19 C20 H20 . . 119.5 ?
N6 C21 C21 . 3_655 110.0(4) ?
N6 C21 H21A . . 109.7 ?
C21 C21 H21A 3_655 . 109.7 ?
N6 C21 H21B . . 109.7 ?
C21 C21 H21B 3_655 . 109.7 ?
H21A C21 H21B . . 108.2 ?
O4 Cl1 O2 . . 112.6(3) ?
O4 Cl1 O3 . . 109.4(3) ?
O2 Cl1 O3 . . 109.3(3) ?
O4 Cl1 O5 . . 110.4(4) ?
O2 Cl1 O5 . . 109.0(3) ?
O3 Cl1 O5 . . 106.0(3) ?
O7 Cl2 O9 . . 107.5(5) ?
O7 Cl2 O8 . . 107.0(4) ?
O9 Cl2 O8 . . 110.0(3) ?
O7 Cl2 O6 . . 108.3(4) ?
O9 Cl2 O6 . . 112.6(4) ?
O8 Cl2 O6 . . 111.3(3) ?

loop_
_geom_bond_atom_site_label_1
_geom_bond_atom_site_label_2
_geom_bond_site_symmetry_2
_geom_bond_distance
_geom_bond_publ_flag
Mn1 O1 . 2.215(3) yes
Mn1 N6 . 2.257(3) yes
Mn1 N3 . 2.278(3) yes
Mn1 N2 . 2.278(4) yes
Mn1 N5 . 2.280(3) yes
Mn1 N1 . 2.504(3) yes
Mn1 N4 . 2.639(4) yes
O1 H1A . 0.840(10) ?
O1 H1B . 0.837(10) ?
N1 C1 . 1.325(5) ?
N1 C5 . 1.343(5) ?
N2 C6 . 1.266(5) ?
N2 C7 . 1.467(5) ?
N3 C9 . 1.264(5) ?
N3 C8 . 1.471(6) ?
N4 C14 . 1.318(6) ?
N4 C10 . 1.355(5) ?
N5 C15 . 1.337(5) ?
N5 C19 . 1.352(5) ?
N6 C20 . 1.272(5) ?
N6 C21 . 1.461(5) ?
C1 C2 . 1.379(6) ?
C1 H1 . 0.9500 ?
C2 C3 . 1.372(6) ?
C2 H2 . 0.9500 ?
C3 C4 . 1.385(6) ?
C3 H3 . 0.9500 ?
C4 C5 . 1.376(6) ?
C4 H4 . 0.9500 ?
C5 C6 . 1.476(6) ?
C6 H6 . 0.9500 ?
C7 C8 . 1.511(6) ?
C7 H7A . 0.9900 ?
C7 H7B . 0.9900 ?
C8 H8A . 0.9900 ?
C8 H8B . 0.9900 ?
C9 C10 . 1.452(6) ?
C9 H9 . 0.9500 ?
C10 C11 . 1.382(6) ?
C11 C12 . 1.383(7) ?
C11 H11 . 0.9500 ?
C12 C13 . 1.377(7) ?
C12 H12 . 0.9500 ?
C13 C14 . 1.390(6) ?
C13 H13 . 0.9500 ?
C14 H14 . 0.9500 ?
C15 C16 . 1.378(6) ?
C15 H15 . 0.9500 ?
C16 C17 . 1.370(7) ?
C16 H16 . 0.9500 ?
C17 C18 . 1.384(7) ?
C17 H17 . 0.9500 ?
C18 C19 . 1.379(6) ?
C18 H18 . 0.9500 ?
C19 C20 . 1.466(6) ?
C20 H20 . 0.9500 ?
C21 C21 3_655 1.517(8) ?
C21 H21A . 0.9900 ?
C21 H21B . 0.9900 ?
Cl1 O4 . 1.387(5) ?
Cl1 O2 . 1.408(4) ?
Cl1 O3 . 1.411(4) ?
Cl1 O5 . 1.429(6) ?
Cl2 O7 . 1.349(5) ?
Cl2 O9 . 1.381(5) ?
Cl2 O8 . 1.387(4) ?
Cl2 O6 . 1.393(4) ?

loop_
_geom_hbond_atom_site_label_D
_geom_hbond_atom_site_label_H
_geom_hbond_atom_site_label_A
_geom_hbond_site_symmetry_A
_geom_hbond_distance_DH
_geom_hbond_distance_HA
_geom_hbond_distance_DA
_geom_hbond_angle_DHA
O1 H1A O3 1_655 0.840(10) 1.947(12) 2.787(5) 177(6)
O1 H1B O7 4_565 0.837(10) 1.92(2) 2.721(6) 159(6)

loop_
_geom_torsion_atom_site_label_1
_geom_torsion_atom_site_label_2
_geom_torsion_atom_site_label_3
_geom_torsion_atom_site_label_4
_geom_torsion_site_symmetry_1
_geom_torsion_site_symmetry_2
_geom_torsion_site_symmetry_3
_geom_torsion_site_symmetry_4
_geom_torsion
_geom_torsion_publ_flag
O1 Mn1 N1 C1 . . . . 104.0(4) ?
N6 Mn1 N1 C1 . . . . -55.5(4) ?
N3 Mn1 N1 C1 . . . . -152.0(3) ?
N2 Mn1 N1 C1 . . . . -177.9(4) ?
N5 Mn1 N1 C1 . . . . 19.2(4) ?
N4 Mn1 N1 C1 . . . . 0.5(5) ?
O1 Mn1 N1 C5 . . . . -74.2(3) ?
N6 Mn1 N1 C5 . . . . 126.3(3) ?
N3 Mn1 N1 C5 . . . . 29.8(4) ?
N2 Mn1 N1 C5 . . . . 3.9(3) ?
N5 Mn1 N1 C5 . . . . -159.0(3) ?
N4 Mn1 N1 C5 . . . . -177.7(3) ?
O1 Mn1 N2 C6 . . . . 96.9(4) ?
N6 Mn1 N2 C6 . . . . -74.5(4) ?
N3 Mn1 N2 C6 . . . . -165.3(4) ?
N5 Mn1 N2 C6 . . . . 26.4(5) ?
N1 Mn1 N2 C6 . . . . -4.2(3) ?
N4 Mn1 N2 C6 . . . . 176.8(3) ?
O1 Mn1 N2 C7 . . . . -80.0(3) ?
N6 Mn1 N2 C7 . . . . 108.6(3) ?
N3 Mn1 N2 C7 . . . . 17.9(3) ?
N5 Mn1 N2 C7 . . . . -150.4(3) ?
N1 Mn1 N2 C7 . . . . 179.0(3) ?
N4 Mn1 N2 C7 . . . . -0.1(4) ?
O1 Mn1 N3 C9 . . . . -79.5(3) ?
N6 Mn1 N3 C9 . . . . 85.3(3) ?
N2 Mn1 N3 C9 . . . . -159.2(4) ?
N5 Mn1 N3 C9 . . . . 10.0(4) ?
N1 Mn1 N3 C9 . . . . 175.7(3) ?
N4 Mn1 N3 C9 . . . . 7.5(3) ?
O1 Mn1 N3 C8 . . . . 92.2(3) ?
N6 Mn1 N3 C8 . . . . -103.0(3) ?
N2 Mn1 N3 C8 . . . . 12.5(3) ?
N5 Mn1 N3 C8 . . . . -178.4(3) ?
N1 Mn1 N3 C8 . . . . -12.7(4) ?
N4 Mn1 N3 C8 . . . . 179.1(3) ?
O1 Mn1 N4 C14 . . . . -91.4(4) ?
N6 Mn1 N4 C14 . . . . 70.0(4) ?
N3 Mn1 N4 C14 . . . . 173.0(4) ?
N2 Mn1 N4 C14 . . . . -168.5(4) ?
N5 Mn1 N4 C14 . . . . -5.4(4) ?
N1 Mn1 N4 C14 . . . . 13.7(6) ?
O1 Mn1 N4 C10 . . . . 92.2(3) ?
N6 Mn1 N4 C10 . . . . -106.4(3) ?
N3 Mn1 N4 C10 . . . . -3.4(3) ?
N2 Mn1 N4 C10 . . . . 15.2(3) ?
N5 Mn1 N4 C10 . . . . 178.2(3) ?
N1 Mn1 N4 C10 . . . . -162.6(3) ?
O1 Mn1 N5 C15 . . . . 3.9(3) ?
N6 Mn1 N5 C15 . . . . -172.5(4) ?
N3 Mn1 N5 C15 . . . . -88.6(4) ?
N2 Mn1 N5 C15 . . . . 73.1(4) ?
N1 Mn1 N5 C15 . . . . 101.5(3) ?
N4 Mn1 N5 C15 . . . . -86.2(3) ?
O1 Mn1 N5 C19 . . . . 173.0(3) ?
N6 Mn1 N5 C19 . . . . -3.3(3) ?
N3 Mn1 N5 C19 . . . . 80.6(3) ?
N2 Mn1 N5 C19 . . . . -117.7(3) ?
N1 Mn1 N5 C19 . . . . -89.3(3) ?
N4 Mn1 N5 C19 . . . . 82.9(3) ?
O1 Mn1 N6 C20 . . . . -10.7(5) ?
N3 Mn1 N6 C20 . . . . -141.9(3) ?
N2 Mn1 N6 C20 . . . . 144.2(3) ?
N5 Mn1 N6 C20 . . . . -0.2(3) ?
N1 Mn1 N6 C20 . . . . 83.1(3) ?
N4 Mn1 N6 C20 . . . . -77.0(3) ?
O1 Mn1 N6 C21 . . . . 171.0(3) ?
N3 Mn1 N6 C21 . . . . 39.8(3) ?
N2 Mn1 N6 C21 . . . . -34.1(3) ?
N5 Mn1 N6 C21 . . . . -178.5(3) ?
N1 Mn1 N6 C21 . . . . -95.2(3) ?
N4 Mn1 N6 C21 . . . . 104.7(3) ?
C5 N1 C1 C2 . . . . 1.6(6) ?
Mn1 N1 C1 C2 . . . . -176.6(3) ?
N1 C1 C2 C3 . . . . -0.6(7) ?
C1 C2 C3 C4 . . . . -1.1(7) ?
C2 C3 C4 C5 . . . . 1.7(6) ?
C1 N1 C5 C4 . . . . -0.9(6) ?
Mn1 N1 C5 C4 . . . . 177.6(3) ?
C1 N1 C5 C6 . . . . 177.9(4) ?
Mn1 N1 C5 C6 . . . . -3.7(5) ?
C3 C4 C5 N1 . . . . -0.8(7) ?
C3 C4 C5 C6 . . . . -179.4(4) ?
C7 N2 C6 C5 . . . . -179.4(4) ?
Mn1 N2 C6 C5 . . . . 3.9(6) ?
N1 C5 C6 N2 . . . . 0.3(6) ?
C4 C5 C6 N2 . . . . 179.1(4) ?
C6 N2 C7 C8 . . . . 139.5(4) ?
Mn1 N2 C7 C8 . . . . -43.6(4) ?
C9 N3 C8 C7 . . . . 133.0(4) ?
Mn1 N3 C8 C7 . . . . -39.0(4) ?
N2 C7 C8 N3 . . . . 51.7(5) ?
C8 N3 C9 C10 . . . . 177.8(4) ?
Mn1 N3 C9 C10 . . . . -10.9(6) ?
C14 N4 C10 C11 . . . . 2.1(6) ?
Mn1 N4 C10 C11 . . . . 179.1(3) ?
C14 N4 C10 C9 . . . . -177.0(4) ?
Mn1 N4 C10 C9 . . . . 0.1(4) ?
N3 C9 C10 N4 . . . . 6.4(6) ?
N3 C9 C10 C11 . . . . -172.6(4) ?
N4 C10 C11 C12 . . . . -3.0(7) ?
C9 C10 C11 C12 . . . . 176.0(4) ?
C10 C11 C12 C13 . . . . 0.9(7) ?
C11 C12 C13 C14 . . . . 1.8(7) ?
C10 N4 C14 C13 . . . . 0.8(7) ?
Mn1 N4 C14 C13 . . . . -175.4(3) ?
C12 C13 C14 N4 . . . . -2.8(7) ?
C19 N5 C15 C16 . . . . -1.0(6) ?
Mn1 N5 C15 C16 . . . . 167.8(3) ?
N5 C15 C16 C17 . . . . 1.6(7) ?
C15 C16 C17 C18 . . . . 0.4(7) ?
C16 C17 C18 C19 . . . . -2.8(7) ?
C15 N5 C19 C18 . . . . -1.6(6) ?
Mn1 N5 C19 C18 . . . . -171.9(3) ?
C15 N5 C19 C20 . . . . 176.5(4) ?
Mn1 N5 C19 C20 . . . . 6.1(4) ?
C17 C18 C19 N5 . . . . 3.5(7) ?
C17 C18 C19 C20 . . . . -174.5(4) ?
C21 N6 C20 C19 . . . . -177.9(4) ?
Mn1 N6 C20 C19 . . . . 3.6(5) ?
N5 C19 C20 N6 . . . . -6.9(6) ?
C18 C19 C20 N6 . . . . 171.2(4) ?
C20 N6 C21 C21 . . . 3_655 102.6(5) ?
Mn1 N6 C21 C21 . . . 3_655 -79.2(5) ?
